data_1577355
loop_
_publ_author_name
'Zhang, Qilong'
'Zhou, Xu'
'Shan, Xiaofeng'
'He, Fa'
'Bao, Yuwei'
'Xu, Hong'
'Zhu, Chun'
'Zhu, Bixue'

_publ_section_title
;
 Switching between photochromism and photoluminescence in Schiff base
 derivatives by molecular design of end groups.
;
_journal_issue 18
_journal_name_full 'Chemical science'
_journal_page_first 9193
_journal_page_last 9203
_journal_paper_doi 10.1039/d6sc00735j
_journal_volume 17
_journal_year 2026
_chemical_formula_moiety 'C33 H25 N O'
_chemical_formula_sum 'C33 H25 N O'
_chemical_formula_weight 451.54
_space_group_crystal_system monoclinic
_space_group_IT_number 14
_space_group_name_Hall '-P 2yn'
_space_group_name_H-M_alt 'P 1 21/n 1'
_atom_sites_solution_hydrogens geom
_atom_sites_solution_primary dual
_audit_creation_date 2024-11-03
_audit_creation_method
;
Olex2 1.2-beta
(compiled 2018.05.29 svn.r3508 for OlexSys, GUI svn.r5506)
;
_audit_update_record
;
2025-09-10 deposited with the CCDC.	2026-03-16 downloaded from the CCDC.
;
_cell_angle_alpha 90
_cell_angle_beta 92.524(5)
_cell_angle_gamma 90
_cell_formula_units_Z 4
_cell_length_a 10.5319(15)
_cell_length_b 13.7924(19)
_cell_length_c 17.028(2)
_cell_measurement_reflns_used 1010
_cell_measurement_temperature 173(2)
_cell_measurement_theta_max 28.30
_cell_measurement_theta_min 2.55
_cell_volume 2471.1(6)
_computing_molecular_graphics 'Olex2 (Dolomanov et al., 2009)'
_computing_publication_material 'Olex2 (Dolomanov et al., 2009)'
_computing_structure_refinement 'ShelXL (Sheldrick, 2015)'
_computing_structure_solution 'ShelXD (Sheldrick, 2008)'
_diffrn_ambient_temperature 173.0
_diffrn_measured_fraction_theta_full 0.993
_diffrn_measured_fraction_theta_max 0.987
_diffrn_measurement_device_type 'Bruker APEX-II CCD'
_diffrn_measurement_method '\f and \w scans'
_diffrn_radiation_type MoK\a
_diffrn_radiation_wavelength 0.71073
_diffrn_reflns_av_R_equivalents 0.0775
_diffrn_reflns_av_unetI/netI 0.0888
_diffrn_reflns_Laue_measured_fraction_full 0.993
_diffrn_reflns_Laue_measured_fraction_max 0.987
_diffrn_reflns_limit_h_max 13
_diffrn_reflns_limit_h_min -11
_diffrn_reflns_limit_k_max 18
_diffrn_reflns_limit_k_min -18
_diffrn_reflns_limit_l_max 22
_diffrn_reflns_limit_l_min -22
_diffrn_reflns_number 25371
_diffrn_reflns_point_group_measured_fraction_full 0.993
_diffrn_reflns_point_group_measured_fraction_max 0.987
_diffrn_reflns_theta_full 25.242
_diffrn_reflns_theta_max 28.271
_diffrn_reflns_theta_min 2.813
_exptl_absorpt_coefficient_mu 0.072
_exptl_absorpt_correction_type none
_exptl_crystal_colour yellow
_exptl_crystal_density_diffrn 1.214
_exptl_crystal_description block
_exptl_crystal_F_000 952
_exptl_crystal_size_max 0.16
_exptl_crystal_size_mid 0.13
_exptl_crystal_size_min 0.1
_refine_diff_density_max 0.205
_refine_diff_density_min -0.238
_refine_diff_density_rms 0.039
_refine_ls_extinction_method none
_refine_ls_goodness_of_fit_ref 1.140
_refine_ls_hydrogen_treatment constr
_refine_ls_matrix_type full
_refine_ls_number_parameters 316
_refine_ls_number_reflns 6039
_refine_ls_number_restraints 0
_refine_ls_restrained_S_all 1.140
_refine_ls_R_factor_all 0.1770
_refine_ls_R_factor_gt 0.1107
_refine_ls_shift/su_max 0.000
_refine_ls_shift/su_mean 0.000
_refine_ls_structure_factor_coef Fsqd
_refine_ls_weighting_details 'w=1/[\s^2^(Fo^2^)+(0.0466P)^2^+2.0302P] where P=(Fo^2^+2Fc^2^)/3'
_refine_ls_weighting_scheme calc
_refine_ls_wR_factor_gt 0.1824
_refine_ls_wR_factor_ref 0.2042
_reflns_Friedel_coverage 0.000
_reflns_number_gt 3523
_reflns_number_total 6039
_reflns_threshold_expression 'I > 2\s(I)'
_cod_data_source_file d6sc00735j2.cif
_cod_data_source_block shelx
_cod_database_code 1577355
_shelx_shelxl_version_number 2014/7
_shelx_space_group_comment
;
The symmetry employed for this shelxl refinement is uniquely defined
by the following loop, which should always be used as a source of
symmetry information in preference to the above space-group names.
They are only intended as comments.
;
_shelx_estimated_absorpt_t_max 0.993
_shelx_estimated_absorpt_t_min 0.989
_olex2_refinement_description
;
1. Fixed Uiso
 At 1.2 times of:
  All C(H) groups
 At 1.5 times of:
  All O(H) groups
2.a Aromatic/amide H refined with riding coordinates:
 C1(H1), C2(H2), C3(H3), C4(H4), C5(H5), C10(H10), C11(H11), C12(H12),
 C13(H13), C14(H14), C16(H16), C17(H17), C18(H18), C19(H19), C20(H20), C21(H21),
  C22(H22), C25(H25), C27(H27), C29(H29), C30(H30), C31(H31), C32(H32), C33(H33)
2.b Tetrahedral OH refined with riding coordinates:
 O1(H1A)
;
_olex2_submission_special_instructions 'No special instructions were received'

loop_
_space_group_symop_operation_xyz
'x, y, z'
'-x+1/2, y+1/2, -z+1/2'
'-x, -y, -z'
'x-1/2, -y-1/2, z-1/2'

loop_
_atom_site_label
_atom_site_type_symbol
_atom_site_fract_x
_atom_site_fract_y
_atom_site_fract_z
_atom_site_U_iso_or_equiv
_atom_site_adp_type
_atom_site_occupancy
_atom_site_site_symmetry_order
_atom_site_calc_flag
_atom_site_refinement_flags_posn
_atom_site_refinement_flags_adp
_atom_site_refinement_flags_occupancy
_atom_site_disorder_assembly
_atom_site_disorder_group
C1 C 0.5229(3) 0.0762(2) 0.2464(2) 0.0551(9) Uani 1 1 d . . . . .
H1 H 0.5990 0.0896 0.2765 0.066 Uiso 1 1 calc R . . . .
N1 N 0.5800(3) 0.54358(19) 0.30624(17) 0.0559(8) Uani 1 1 d . . . . .
C2 C 0.5292(5) 0.0415(3) 0.1702(3) 0.0734(12) Uani 1 1 d . . . . .
H2 H 0.6096 0.0298 0.1487 0.088 Uiso 1 1 calc R . . . .
O1 O 0.6649(3) 0.47184(19) 0.44203(16) 0.0845(9) Uani 1 1 d . . . . .
H1A H 0.6549 0.5137 0.4065 0.127 Uiso 1 1 calc R . . . .
C3 C 0.4202(6) 0.0241(3) 0.1257(2) 0.0800(14) Uani 1 1 d . . . . .
H3 H 0.4248 0.0005 0.0735 0.096 Uiso 1 1 calc R . . . .
C4 C 0.3053(5) 0.0406(3) 0.1565(2) 0.0705(11) Uani 1 1 d . . . . .
H4 H 0.2297 0.0291 0.1254 0.085 Uiso 1 1 calc R . . . .
C5 C 0.2977(3) 0.0736(2) 0.23195(18) 0.0497(8) Uani 1 1 d . . . . .
H5 H 0.2165 0.0846 0.2525 0.060 Uiso 1 1 calc R . . . .
C6 C 0.4061(3) 0.0915(2) 0.27894(17) 0.0402(7) Uani 1 1 d . . . . .
C7 C 0.3973(3) 0.1286(2) 0.36082(17) 0.0390(7) Uani 1 1 d . . . . .
C8 C 0.3222(3) 0.0876(2) 0.41368(17) 0.0380(7) Uani 1 1 d . . . . .
C9 C 0.2569(3) -0.0080(2) 0.40199(15) 0.0342(6) Uani 1 1 d . . . . .
C10 C 0.3170(3) -0.0880(2) 0.37193(17) 0.0420(7) Uani 1 1 d . . . . .
H10 H 0.4025 -0.0828 0.3569 0.050 Uiso 1 1 calc R . . . .
C11 C 0.2538(3) -0.1752(2) 0.36348(19) 0.0489(8) Uani 1 1 d . . . . .
H11 H 0.2963 -0.2292 0.3421 0.059 Uiso 1 1 calc R . . . .
C12 C 0.1314(3) -0.1853(2) 0.38540(18) 0.0523(9) Uani 1 1 d . . . . .
H12 H 0.0887 -0.2457 0.3796 0.063 Uiso 1 1 calc R . . . .
C13 C 0.0714(3) -0.1071(3) 0.41577(19) 0.0556(9) Uani 1 1 d . . . . .
H13 H -0.0137 -0.1133 0.4314 0.067 Uiso 1 1 calc R . . . .
C14 C 0.1331(3) -0.0188(2) 0.42404(18) 0.0452(8) Uani 1 1 d . . . . .
H14 H 0.0897 0.0350 0.4451 0.054 Uiso 1 1 calc R . . . .
C15 C 0.2926(3) 0.1378(2) 0.48853(18) 0.0428(7) Uani 1 1 d . . . . .
C16 C 0.2376(3) 0.2288(3) 0.4866(2) 0.0580(9) Uani 1 1 d . . . . .
H16 H 0.2221 0.2606 0.4377 0.070 Uiso 1 1 calc R . . . .
C17 C 0.2050(4) 0.2738(3) 0.5551(3) 0.0736(12) Uani 1 1 d . . . . .
H17 H 0.1663 0.3360 0.5529 0.088 Uiso 1 1 calc R . . . .
C18 C 0.2277(4) 0.2302(4) 0.6258(3) 0.0777(13) Uani 1 1 d . . . . .
H18 H 0.2057 0.2620 0.6728 0.093 Uiso 1 1 calc R . . . .
C19 C 0.2827(4) 0.1398(3) 0.6290(2) 0.0693(11) Uani 1 1 d . . . . .
H19 H 0.2995 0.1093 0.6784 0.083 Uiso 1 1 calc R . . . .
C20 C 0.3136(3) 0.0932(3) 0.5606(2) 0.0543(9) Uani 1 1 d . . . . .
H20 H 0.3495 0.0300 0.5631 0.065 Uiso 1 1 calc R . . . .
C21 C 0.5447(3) 0.2273(3) 0.4510(2) 0.0541(9) Uani 1 1 d . . . . .
H21 H 0.5494 0.1743 0.4867 0.065 Uiso 1 1 calc R . . . .
C22 C 0.6084(3) 0.3112(3) 0.4699(2) 0.0620(10) Uani 1 1 d . . . . .
H22 H 0.6563 0.3154 0.5184 0.074 Uiso 1 1 calc R . . . .
C23 C 0.6040(3) 0.3895(2) 0.4198(2) 0.0552(9) Uani 1 1 d . . . . .
C24 C 0.5373(3) 0.3820(2) 0.34692(19) 0.0459(8) Uani 1 1 d . . . . .
C25 C 0.4737(3) 0.2954(2) 0.32939(18) 0.0453(8) Uani 1 1 d . . . . .
H25 H 0.4288 0.2896 0.2800 0.054 Uiso 1 1 calc R . . . .
C26 C 0.4730(3) 0.2178(2) 0.38032(18) 0.0420(7) Uani 1 1 d . . . . .
C27 C 0.5326(3) 0.4605(2) 0.2915(2) 0.0501(8) Uani 1 1 d . . . . .
H27 H 0.4921 0.4498 0.2413 0.060 Uiso 1 1 calc R . . . .
C28 C 0.5753(3) 0.6157(2) 0.2467(2) 0.0484(8) Uani 1 1 d . . . . .
C29 C 0.5252(4) 0.7044(3) 0.2640(2) 0.0654(10) Uani 1 1 d . . . . .
H29 H 0.4938 0.7161 0.3145 0.079 Uiso 1 1 calc R . . . .
C30 C 0.5204(5) 0.7766(3) 0.2085(3) 0.0825(13) Uani 1 1 d . . . . .
H30 H 0.4817 0.8369 0.2199 0.099 Uiso 1 1 calc R . . . .
C31 C 0.5704(5) 0.7623(3) 0.1377(3) 0.0865(14) Uani 1 1 d . . . . .
H31 H 0.5689 0.8132 0.1000 0.104 Uiso 1 1 calc R . . . .
C32 C 0.6231(4) 0.6752(3) 0.1204(2) 0.0818(13) Uani 1 1 d . . . . .
H32 H 0.6590 0.6653 0.0708 0.098 Uiso 1 1 calc R . . . .
C33 C 0.6241(4) 0.6015(3) 0.1749(2) 0.0677(11) Uani 1 1 d . . . . .
H33 H 0.6591 0.5402 0.1624 0.081 Uiso 1 1 calc R . . . .

loop_
_atom_site_aniso_label
_atom_site_aniso_U_11
_atom_site_aniso_U_22
_atom_site_aniso_U_33
_atom_site_aniso_U_23
_atom_site_aniso_U_13
_atom_site_aniso_U_12
C1 0.061(2) 0.0420(19) 0.063(2) 0.0125(17) 0.0163(18) -0.0025(16)
N1 0.0618(19) 0.0398(16) 0.0653(19) 0.0049(14) -0.0065(14) -0.0129(14)
C2 0.098(3) 0.048(2) 0.079(3) 0.013(2) 0.048(3) 0.006(2)
O1 0.106(2) 0.0640(17) 0.0802(19) 0.0065(14) -0.0344(16) -0.0389(16)
C3 0.144(5) 0.050(2) 0.048(2) 0.0042(19) 0.024(3) -0.008(3)
C4 0.109(4) 0.058(2) 0.043(2) 0.0083(18) -0.009(2) -0.011(2)
C5 0.058(2) 0.0442(19) 0.0462(19) 0.0123(15) -0.0036(16) -0.0027(16)
C6 0.0510(19) 0.0276(15) 0.0423(17) 0.0117(13) 0.0057(14) -0.0025(14)
C7 0.0389(17) 0.0332(16) 0.0445(17) 0.0069(13) -0.0031(13) -0.0009(13)
C8 0.0386(16) 0.0352(16) 0.0399(16) 0.0017(13) -0.0014(13) -0.0023(13)
C9 0.0408(17) 0.0341(15) 0.0278(14) 0.0018(12) 0.0014(12) -0.0034(13)
C10 0.0426(17) 0.0400(17) 0.0435(17) 0.0043(14) 0.0048(13) 0.0023(14)
C11 0.064(2) 0.0343(17) 0.0488(19) 0.0001(15) 0.0026(16) 0.0037(16)
C12 0.067(2) 0.046(2) 0.0440(18) -0.0042(16) -0.0017(16) -0.0166(17)
C13 0.047(2) 0.067(2) 0.053(2) -0.0126(18) 0.0111(16) -0.0206(18)
C14 0.0457(19) 0.0444(18) 0.0460(18) -0.0131(15) 0.0079(14) -0.0062(15)
C15 0.0383(17) 0.0376(17) 0.0524(19) -0.0092(15) 0.0026(14) -0.0089(14)
C16 0.056(2) 0.049(2) 0.070(2) -0.0117(19) 0.0059(18) -0.0048(17)
C17 0.062(3) 0.059(2) 0.100(3) -0.030(3) 0.004(2) -0.001(2)
C18 0.066(3) 0.088(3) 0.080(3) -0.047(3) 0.012(2) -0.020(2)
C19 0.078(3) 0.080(3) 0.049(2) -0.016(2) -0.0001(19) -0.026(2)
C20 0.059(2) 0.052(2) 0.052(2) -0.0071(17) -0.0002(16) -0.0128(17)
C21 0.054(2) 0.053(2) 0.055(2) 0.0171(17) -0.0102(16) -0.0118(17)
C22 0.066(2) 0.066(2) 0.052(2) 0.0143(18) -0.0206(17) -0.020(2)
C23 0.057(2) 0.049(2) 0.058(2) 0.0006(17) -0.0100(17) -0.0193(17)
C24 0.0482(19) 0.0369(17) 0.0519(19) 0.0034(15) -0.0052(15) -0.0059(14)
C25 0.0487(19) 0.0416(18) 0.0450(18) 0.0020(14) -0.0055(14) -0.0078(15)
C26 0.0408(18) 0.0397(17) 0.0454(17) 0.0075(14) 0.0003(14) -0.0034(14)
C27 0.055(2) 0.0399(18) 0.055(2) 0.0020(16) -0.0058(16) -0.0063(16)
C28 0.0481(19) 0.0362(18) 0.060(2) 0.0034(16) -0.0056(16) -0.0116(15)
C29 0.074(3) 0.045(2) 0.078(3) 0.0040(19) 0.007(2) -0.0024(19)
C30 0.100(4) 0.048(2) 0.099(4) 0.009(2) -0.005(3) 0.004(2)
C31 0.115(4) 0.055(3) 0.088(3) 0.022(3) -0.015(3) -0.022(3)
C32 0.105(4) 0.080(3) 0.061(3) 0.008(2) 0.011(2) -0.028(3)
C33 0.081(3) 0.051(2) 0.073(3) -0.001(2) 0.008(2) -0.002(2)

loop_
_atom_type_symbol
_atom_type_description
_atom_type_scat_dispersion_real
_atom_type_scat_dispersion_imag
_atom_type_scat_source
C C 0.0033 0.0016 'International Tables Vol C Tables 4.2.6.8 and 6.1.1.4'
H H 0.0000 0.0000 'International Tables Vol C Tables 4.2.6.8 and 6.1.1.4'
N N 0.0061 0.0033 'International Tables Vol C Tables 4.2.6.8 and 6.1.1.4'
O O 0.0106 0.0060 'International Tables Vol C Tables 4.2.6.8 and 6.1.1.4'

loop_
_geom_angle_atom_site_label_1
_geom_angle_atom_site_label_2
_geom_angle_atom_site_label_3
_geom_angle
_geom_angle_site_symmetry_1
_geom_angle_site_symmetry_3
_geom_angle_publ_flag
C2 C1 H1 119.8 . . ?
C6 C1 H1 119.8 . . ?
C6 C1 C2 120.4(4) . . ?
C27 N1 C28 119.3(3) . . ?
C1 C2 H2 119.9 . . ?
C3 C2 C1 120.3(4) . . ?
C3 C2 H2 119.9 . . ?
C23 O1 H1A 109.5 . . ?
C2 C3 H3 120.1 . . ?
C4 C3 C2 119.8(4) . . ?
C4 C3 H3 120.1 . . ?
C3 C4 H4 119.7 . . ?
C3 C4 C5 120.6(4) . . ?
C5 C4 H4 119.7 . . ?
C4 C5 H5 119.4 . . ?
C4 C5 C6 121.3(4) . . ?
C6 C5 H5 119.4 . . ?
C1 C6 C5 117.7(3) . . ?
C1 C6 C7 121.2(3) . . ?
C5 C6 C7 121.1(3) . . ?
C6 C7 C26 115.8(3) . . ?
C8 C7 C6 122.9(3) . . ?
C8 C7 C26 121.3(3) . . ?
C7 C8 C9 124.1(3) . . ?
C7 C8 C15 121.7(3) . . ?
C15 C8 C9 114.2(2) . . ?
C10 C9 C8 122.6(3) . . ?
C10 C9 C14 117.9(3) . . ?
C14 C9 C8 119.5(3) . . ?
C9 C10 H10 119.7 . . ?
C11 C10 C9 120.6(3) . . ?
C11 C10 H10 119.7 . . ?
C10 C11 H11 119.4 . . ?
C12 C11 C10 121.1(3) . . ?
C12 C11 H11 119.4 . . ?
C11 C12 H12 120.6 . . ?
C13 C12 C11 118.8(3) . . ?
C13 C12 H12 120.6 . . ?
C12 C13 H13 119.6 . . ?
C12 C13 C14 120.8(3) . . ?
C14 C13 H13 119.6 . . ?
C9 C14 C13 120.7(3) . . ?
C9 C14 H14 119.6 . . ?
C13 C14 H14 119.6 . . ?
C16 C15 C8 120.2(3) . . ?
C20 C15 C8 121.3(3) . . ?
C20 C15 C16 118.4(3) . . ?
C15 C16 H16 119.7 . . ?
C17 C16 C15 120.6(4) . . ?
C17 C16 H16 119.7 . . ?
C16 C17 H17 119.6 . . ?
C18 C17 C16 120.7(4) . . ?
C18 C17 H17 119.6 . . ?
C17 C18 H18 120.2 . . ?
C17 C18 C19 119.6(4) . . ?
C19 C18 H18 120.2 . . ?
C18 C19 H19 119.9 . . ?
C18 C19 C20 120.2(4) . . ?
C20 C19 H19 119.9 . . ?
C15 C20 C19 120.5(4) . . ?
C15 C20 H20 119.8 . . ?
C19 C20 H20 119.8 . . ?
C22 C21 H21 119.3 . . ?
C22 C21 C26 121.5(3) . . ?
C26 C21 H21 119.3 . . ?
C21 C22 H22 119.5 . . ?
C21 C22 C23 121.0(3) . . ?
C23 C22 H22 119.5 . . ?
O1 C23 C22 119.0(3) . . ?
O1 C23 C24 121.5(3) . . ?
C22 C23 C24 119.5(3) . . ?
C23 C24 C27 121.9(3) . . ?
C25 C24 C23 118.0(3) . . ?
C25 C24 C27 120.2(3) . . ?
C24 C25 H25 118.4 . . ?
C26 C25 C24 123.1(3) . . ?
C26 C25 H25 118.4 . . ?
C21 C26 C7 122.0(3) . . ?
C25 C26 C7 121.1(3) . . ?
C25 C26 C21 116.8(3) . . ?
N1 C27 C24 123.3(3) . . ?
N1 C27 H27 118.4 . . ?
C24 C27 H27 118.4 . . ?
C29 C28 N1 118.3(3) . . ?
C33 C28 N1 122.5(3) . . ?
C33 C28 C29 119.1(3) . . ?
C28 C29 H29 119.9 . . ?
C28 C29 C30 120.2(4) . . ?
C30 C29 H29 119.9 . . ?
C29 C30 H30 119.8 . . ?
C31 C30 C29 120.3(4) . . ?
C31 C30 H30 119.8 . . ?
C30 C31 H31 120.0 . . ?
C30 C31 C32 120.0(4) . . ?
C32 C31 H31 120.0 . . ?
C31 C32 H32 120.1 . . ?
C31 C32 C33 119.8(4) . . ?
C33 C32 H32 120.1 . . ?
C28 C33 C32 120.5(4) . . ?
C28 C33 H33 119.8 . . ?
C32 C33 H33 119.8 . . ?

loop_
_geom_bond_atom_site_label_1
_geom_bond_atom_site_label_2
_geom_bond_distance
_geom_bond_site_symmetry_2
_geom_bond_publ_flag
C1 H1 0.9500 . ?
C1 C2 1.389(5) . ?
C1 C6 1.386(4) . ?
N1 C27 1.270(4) . ?
N1 C28 1.420(4) . ?
C2 H2 0.9500 . ?
C2 C3 1.369(6) . ?
O1 H1A 0.8400 . ?
O1 C23 1.350(4) . ?
C3 H3 0.9500 . ?
C3 C4 1.358(6) . ?
C4 H4 0.9500 . ?
C4 C5 1.369(5) . ?
C5 H5 0.9500 . ?
C5 C6 1.388(4) . ?
C6 C7 1.492(4) . ?
C7 C8 1.348(4) . ?
C7 C26 1.496(4) . ?
C8 C9 1.497(4) . ?
C8 C15 1.495(4) . ?
C9 C10 1.380(4) . ?
C9 C14 1.381(4) . ?
C10 H10 0.9500 . ?
C10 C11 1.380(4) . ?
C11 H11 0.9500 . ?
C11 C12 1.365(5) . ?
C12 H12 0.9500 . ?
C12 C13 1.363(5) . ?
C13 H13 0.9500 . ?
C13 C14 1.385(4) . ?
C14 H14 0.9500 . ?
C15 C16 1.383(5) . ?
C15 C20 1.381(4) . ?
C16 H16 0.9500 . ?
C16 C17 1.377(5) . ?
C17 H17 0.9500 . ?
C17 C18 1.357(6) . ?
C18 H18 0.9500 . ?
C18 C19 1.375(6) . ?
C19 H19 0.9500 . ?
C19 C20 1.382(5) . ?
C20 H20 0.9500 . ?
C21 H21 0.9500 . ?
C21 C22 1.368(5) . ?
C21 C26 1.399(4) . ?
C22 H22 0.9500 . ?
C22 C23 1.376(5) . ?
C23 C24 1.403(4) . ?
C24 C25 1.396(4) . ?
C24 C27 1.435(4) . ?
C25 H25 0.9500 . ?
C25 C26 1.377(4) . ?
C27 H27 0.9500 . ?
C28 C29 1.370(5) . ?
C28 C33 1.361(5) . ?
C29 H29 0.9500 . ?
C29 C30 1.371(5) . ?
C30 H30 0.9500 . ?
C30 C31 1.351(6) . ?
C31 H31 0.9500 . ?
C31 C32 1.361(6) . ?
C32 H32 0.9500 . ?
C32 C33 1.377(5) . ?
C33 H33 0.9500 . ?

loop_
_geom_hbond_atom_site_label_D
_geom_hbond_atom_site_label_H
_geom_hbond_atom_site_label_A
_geom_hbond_distance_DH
_geom_hbond_distance_HA
_geom_hbond_distance_DA
_geom_hbond_angle_DHA
_geom_hbond_site_symmetry_A
O1 H1A N1 0.84 1.89 2.635(4) 146.4 .

loop_
_geom_torsion_atom_site_label_1
_geom_torsion_atom_site_label_2
_geom_torsion_atom_site_label_3
_geom_torsion_atom_site_label_4
_geom_torsion
_geom_torsion_site_symmetry_1
_geom_torsion_site_symmetry_2
_geom_torsion_site_symmetry_3
_geom_torsion_site_symmetry_4
_geom_torsion_publ_flag
C1 C2 C3 C4 -0.2(6) . . . . ?
C1 C6 C7 C8 -131.8(3) . . . . ?
C1 C6 C7 C26 50.9(4) . . . . ?
N1 C28 C29 C30 179.1(3) . . . . ?
N1 C28 C33 C32 -176.7(3) . . . . ?
C2 C1 C6 C5 -1.9(4) . . . . ?
C2 C1 C6 C7 179.9(3) . . . . ?
C2 C3 C4 C5 -0.7(6) . . . . ?
O1 C23 C24 C25 -178.2(3) . . . . ?
O1 C23 C24 C27 1.3(5) . . . . ?
C3 C4 C5 C6 0.2(5) . . . . ?
C4 C5 C6 C1 1.1(5) . . . . ?
C4 C5 C6 C7 179.3(3) . . . . ?
C5 C6 C7 C8 50.1(4) . . . . ?
C5 C6 C7 C26 -127.2(3) . . . . ?
C6 C1 C2 C3 1.5(5) . . . . ?
C6 C7 C8 C9 10.9(4) . . . . ?
C6 C7 C8 C15 -166.3(3) . . . . ?
C6 C7 C26 C21 -136.3(3) . . . . ?
C6 C7 C26 C25 44.6(4) . . . . ?
C7 C8 C9 C10 43.5(4) . . . . ?
C7 C8 C9 C14 -138.5(3) . . . . ?
C7 C8 C15 C16 56.8(4) . . . . ?
C7 C8 C15 C20 -126.4(3) . . . . ?
C8 C7 C26 C21 46.4(4) . . . . ?
C8 C7 C26 C25 -132.8(3) . . . . ?
C8 C9 C10 C11 178.8(3) . . . . ?
C8 C9 C14 C13 -178.4(3) . . . . ?
C8 C15 C16 C17 177.2(3) . . . . ?
C8 C15 C20 C19 -178.4(3) . . . . ?
C9 C8 C15 C16 -120.6(3) . . . . ?
C9 C8 C15 C20 56.2(4) . . . . ?
C9 C10 C11 C12 -0.8(5) . . . . ?
C10 C9 C14 C13 -0.3(5) . . . . ?
C10 C11 C12 C13 0.3(5) . . . . ?
C11 C12 C13 C14 0.3(5) . . . . ?
C12 C13 C14 C9 -0.3(5) . . . . ?
C14 C9 C10 C11 0.8(4) . . . . ?
C15 C8 C9 C10 -139.1(3) . . . . ?
C15 C8 C9 C14 38.9(4) . . . . ?
C15 C16 C17 C18 0.8(6) . . . . ?
C16 C15 C20 C19 -1.5(5) . . . . ?
C16 C17 C18 C19 -0.6(6) . . . . ?
C17 C18 C19 C20 -0.6(6) . . . . ?
C18 C19 C20 C15 1.7(5) . . . . ?
C20 C15 C16 C17 0.3(5) . . . . ?
C21 C22 C23 O1 177.9(4) . . . . ?
C21 C22 C23 C24 -2.5(6) . . . . ?
C22 C21 C26 C7 -176.6(3) . . . . ?
C22 C21 C26 C25 2.5(5) . . . . ?
C22 C23 C24 C25 2.3(5) . . . . ?
C22 C23 C24 C27 -178.2(3) . . . . ?
C23 C24 C25 C26 0.4(5) . . . . ?
C23 C24 C27 N1 -5.1(5) . . . . ?
C24 C25 C26 C7 176.4(3) . . . . ?
C24 C25 C26 C21 -2.7(5) . . . . ?
C25 C24 C27 N1 174.4(3) . . . . ?
C26 C7 C8 C9 -172.0(3) . . . . ?
C26 C7 C8 C15 10.9(4) . . . . ?
C26 C21 C22 C23 0.0(6) . . . . ?
C27 N1 C28 C29 127.3(4) . . . . ?
C27 N1 C28 C33 -56.1(5) . . . . ?
C27 C24 C25 C26 -179.1(3) . . . . ?
C28 N1 C27 C24 177.5(3) . . . . ?
C28 C29 C30 C31 -3.2(7) . . . . ?
C29 C28 C33 C32 -0.1(6) . . . . ?
C29 C30 C31 C32 1.7(7) . . . . ?
C30 C31 C32 C33 0.6(7) . . . . ?
C31 C32 C33 C28 -1.4(6) . . . . ?
C33 C28 C29 C30 2.4(6) . . . . ?
